data_2236070
loop_
_publ_author_name
'Padayachy, Kamentheren'
'Fernandes, Manuel A.'
'Marques, Helder M.'
'Lemmerer, Andreas'
'de Sousa, Alvaro S.'

_publ_section_title
;
 Bis(2-hydroxyethyl)ammonium 2-bromophenolate
;
_journal_coeditor_code BH2446
_journal_issue 9
_journal_name_full 'Acta Crystallographica Section E'
_journal_page_first o2610
_journal_paper_doi 10.1107/S1600536812033752
_journal_volume 68
_journal_year 2012
_chemical_formula_iupac 'C4 H12 N O2 +, C6 H4 Br O -'
_chemical_formula_moiety 'C4 H12 N O2 +, C6 H4 Br O -'
_chemical_formula_sum 'C10 H16 Br N O3'
_chemical_formula_weight 278.15
_chemical_name_common 'bis(2-hydroxyethyl)ammonium 2-bromophenolate'
_chemical_name_systematic 'bis(2-hydroxyethyl)ammonium 2-bromophenolate'
_space_group_IT_number 4
_symmetry_cell_setting monoclinic
_symmetry_space_group_name_Hall 'P 2yb'
_symmetry_space_group_name_H-M 'P 1 21 1'
_atom_sites_solution_hydrogens geom
_atom_sites_solution_primary direct
_atom_sites_solution_secondary difmap
_audit_creation_method SHELXL97
_cell_angle_alpha 90.00
_cell_angle_beta 107.2500(10)
_cell_angle_gamma 90.00
_cell_formula_units_Z 2
_cell_length_a 8.05920(10)
_cell_length_b 7.66530(10)
_cell_length_c 9.7659(2)
_cell_measurement_reflns_used 8333
_cell_measurement_temperature 173(2)
_cell_measurement_theta_max 28.22
_cell_measurement_theta_min 2.18
_cell_volume 576.164(16)
_computing_cell_refinement 'SAINT-NT (Bruker, 2005)'
_computing_data_collection 'APEX2 (Bruker, 2005)'
_computing_data_reduction 'SAINT-NT (Bruker, 2005)'
_computing_molecular_graphics 'PLATON (Spek, 2009)'
_computing_publication_material 'WinGX (Farrugia, 1999) and PLATON (Spek, 2009)'
_computing_structure_refinement 'SHELXL97 (Sheldrick, 2008)'
_computing_structure_solution 'SHELXS97 (Sheldrick, 2008)'
_diffrn_ambient_temperature 173(2)
_diffrn_measured_fraction_theta_full 1.000
_diffrn_measured_fraction_theta_max 1.000
_diffrn_measurement_device_type 'Bruker APEXII CCD'
_diffrn_measurement_method '\f and \w scans'
_diffrn_radiation_monochromator graphite
_diffrn_radiation_source 'fine-focus sealed tube'
_diffrn_radiation_type MoK\a
_diffrn_radiation_wavelength 0.71073
_diffrn_reflns_av_R_equivalents 0.0329
_diffrn_reflns_av_sigmaI/netI 0.0234
_diffrn_reflns_limit_h_max 10
_diffrn_reflns_limit_h_min -10
_diffrn_reflns_limit_k_max 10
_diffrn_reflns_limit_k_min -10
_diffrn_reflns_limit_l_max 12
_diffrn_reflns_limit_l_min -12
_diffrn_reflns_number 11689
_diffrn_reflns_theta_full 27.99
_diffrn_reflns_theta_max 27.99
_diffrn_reflns_theta_min 2.18
_exptl_absorpt_coefficient_mu 3.555
_exptl_absorpt_correction_T_max 0.5366
_exptl_absorpt_correction_T_min 0.2802
_exptl_absorpt_correction_type gaussian
_exptl_absorpt_process_details '(XPREP; Bruker, 2005)'
_exptl_crystal_colour colourless
_exptl_crystal_density_diffrn 1.603
_exptl_crystal_density_method 'not measured'
_exptl_crystal_description needle
_exptl_crystal_F_000 284
_exptl_crystal_size_max 0.48
_exptl_crystal_size_mid 0.21
_exptl_crystal_size_min 0.20
_refine_diff_density_max 0.172
_refine_diff_density_min -0.276
_refine_ls_abs_structure_details 'Flack (1983), 1290 Friedel pairs'
_refine_ls_abs_structure_Flack -0.012(5)
_refine_ls_extinction_method none
_refine_ls_goodness_of_fit_ref 1.045
_refine_ls_hydrogen_treatment mixed
_refine_ls_matrix_type full
_refine_ls_number_constraints 0
_refine_ls_number_parameters 149
_refine_ls_number_reflns 2784
_refine_ls_number_restraints 1
_refine_ls_restrained_S_all 1.045
_refine_ls_R_factor_all 0.0199
_refine_ls_R_factor_gt 0.0183
_refine_ls_shift/su_max 0.001
_refine_ls_shift/su_mean 0.000
_refine_ls_structure_factor_coef Fsqd
_refine_ls_weighting_details 'calc w=1/[\s^2^(Fo^2^)+(0.0250P)^2^] where P=(Fo^2^+2Fc^2^)/3'
_refine_ls_weighting_scheme calc
_refine_ls_wR_factor_gt 0.0417
_refine_ls_wR_factor_ref 0.0421
_reflns_number_gt 2638
_reflns_number_total 2784
_reflns_threshold_expression I>2\s(I)
_cod_data_source_file bh2446.cif
_cod_data_source_block I
_cod_original_sg_symbol_H-M 'P 21'
_cod_database_code 2236070
_cod_database_fobs_code 2236070

loop_
_symmetry_equiv_pos_as_xyz
'x, y, z'
'-x, y+1/2, -z'

loop_
_atom_site_type_symbol
_atom_site_label
_atom_site_fract_x
_atom_site_fract_y
_atom_site_fract_z
_atom_site_U_iso_or_equiv
_atom_site_adp_type
_atom_site_calc_flag
_atom_site_refinement_flags
_atom_site_occupancy
_atom_site_symmetry_multiplicity
C C1 0.4737(2) 0.35547(19) 0.23985(15) 0.0163(3) Uani d . 1 1
C C2 0.2924(2) 0.3582(2) 0.17355(16) 0.0204(3) Uani d . 1 1
H H2A 0.2208 0.4246 0.2157 0.025 Uiso calc R 1 1
C C3 0.2168(2) 0.2669(3) 0.04897(18) 0.0278(4) Uani d . 1 1
H H3A 0.0942 0.2709 0.0076 0.033 Uiso calc R 1 1
C C4 0.3155(3) 0.1699(2) -0.01670(18) 0.0299(4) Uani d . 1 1
H H4 0.2619 0.1080 -0.1028 0.036 Uiso calc R 1 1
C C5 0.4937(3) 0.1639(2) 0.04447(18) 0.0263(4) Uani d . 1 1
H H5 0.5637 0.0972 0.0009 0.032 Uiso calc R 1 1
C C6 0.56985(19) 0.2557(3) 0.16984(15) 0.0191(3) Uani d . 1 1
O O1 0.54554(14) 0.44173(13) 0.36173(11) 0.0181(2) Uani d . 1 1
Br Br1 0.815421(18) 0.24105(3) 0.250455(16) 0.02891(5) Uani d . 1 1
C C7 0.7822(2) 0.7869(2) 0.46980(18) 0.0222(4) Uani d . 1 1
H H7A 0.8807 0.8699 0.4908 0.027 Uiso calc R 1 1
H H7B 0.7600 0.7583 0.5617 0.027 Uiso calc R 1 1
C C8 0.6234(2) 0.8745(2) 0.37228(18) 0.0210(3) Uani d . 1 1
H H8A 0.6257 0.9999 0.3971 0.025 Uiso calc R 1 1
H H8B 0.6266 0.8654 0.2720 0.025 Uiso calc R 1 1
C C9 0.3024(2) 0.8634(2) 0.26948(17) 0.0235(4) Uani d . 1 1
H H9A 0.3174 0.9897 0.2557 0.028 Uiso calc R 1 1
H H9B 0.2930 0.8035 0.1777 0.028 Uiso calc R 1 1
C C10 0.1394(3) 0.8345(3) 0.3100(2) 0.0235(4) Uani d . 1 1
H H10A 0.1458 0.8977 0.3998 0.028 Uiso calc R 1 1
H H10B 0.0379 0.8786 0.2334 0.028 Uiso calc R 1 1
N N1 0.4570(2) 0.7953(2) 0.38319(17) 0.0168(3) Uani d . 1 1
O O2 0.83024(16) 0.63195(16) 0.41133(14) 0.0241(3) Uani d . 1 1
O O3 0.1216(2) 0.65362(19) 0.3294(2) 0.0379(4) Uani d . 1 1
H H3 0.0341 0.6357 0.3575 0.057 Uiso calc R 1 1
H H1A 0.449(2) 0.829(2) 0.4768(19) 0.017(4) Uiso d . 1 1
H H2 0.752(3) 0.557(3) 0.396(2) 0.038(6) Uiso d . 1 1
H H1B 0.473(3) 0.676(3) 0.3791(19) 0.012(5) Uiso d . 1 1

loop_
_atom_site_aniso_label
_atom_site_aniso_U_11
_atom_site_aniso_U_22
_atom_site_aniso_U_33
_atom_site_aniso_U_12
_atom_site_aniso_U_13
_atom_site_aniso_U_23
C1 0.0227(8) 0.0118(7) 0.0152(7) -0.0009(6) 0.0069(6) 0.0028(5)
C2 0.0243(9) 0.0182(7) 0.0196(8) 0.0012(6) 0.0077(6) 0.0030(6)
C3 0.0265(8) 0.0303(12) 0.0213(7) 0.0000(8) -0.0008(6) 0.0043(7)
C4 0.0424(11) 0.0284(8) 0.0144(8) -0.0062(8) 0.0016(8) -0.0026(7)
C5 0.0398(11) 0.0213(8) 0.0217(9) 0.0017(7) 0.0150(8) -0.0010(7)
C6 0.0211(6) 0.0157(8) 0.0219(7) -0.0016(8) 0.0087(5) 0.0026(8)
O1 0.0192(6) 0.0182(5) 0.0170(5) -0.0016(4) 0.0055(4) -0.0027(4)
Br1 0.02163(8) 0.02397(8) 0.04356(10) 0.00235(9) 0.01340(6) -0.00094(11)
C7 0.0176(8) 0.0238(10) 0.0252(8) -0.0027(6) 0.0063(6) -0.0042(6)
C8 0.0210(8) 0.0180(7) 0.0267(8) -0.0036(6) 0.0111(7) 0.0011(6)
C9 0.0244(9) 0.0243(8) 0.0191(8) 0.0031(7) 0.0022(7) 0.0042(6)
C10 0.0195(10) 0.0225(9) 0.0273(10) 0.0044(7) 0.0050(8) -0.0048(8)
N1 0.0162(7) 0.0151(6) 0.0201(7) -0.0009(4) 0.0070(5) 0.0006(4)
O2 0.0187(6) 0.0195(6) 0.0356(7) -0.0023(5) 0.0104(5) -0.0033(5)
O3 0.0285(9) 0.0231(8) 0.0722(12) -0.0009(6) 0.0306(8) -0.0068(7)

loop_
_atom_type_symbol
_atom_type_description
_atom_type_scat_dispersion_real
_atom_type_scat_dispersion_imag
_atom_type_scat_source
C C 0.0033 0.0016 'International Tables Vol C Tables 4.2.6.8 and 6.1.1.4'
H H 0.0000 0.0000 'International Tables Vol C Tables 4.2.6.8 and 6.1.1.4'
N N 0.0061 0.0033 'International Tables Vol C Tables 4.2.6.8 and 6.1.1.4'
O O 0.0106 0.0060 'International Tables Vol C Tables 4.2.6.8 and 6.1.1.4'
Br Br -0.2901 2.4595 'International Tables Vol C Tables 4.2.6.8 and 6.1.1.4'

loop_
_geom_angle_atom_site_label_1
_geom_angle_atom_site_label_2
_geom_angle_atom_site_label_3
_geom_angle
O1 C1 C6 123.26(14)
O1 C1 C2 121.22(14)
C6 C1 C2 115.53(14)
C3 C2 C1 121.58(16)
C3 C2 H2A 119.2
C1 C2 H2A 119.2
C4 C3 C2 121.27(17)
C4 C3 H3A 119.4
C2 C3 H3A 119.4
C3 C4 C5 119.06(16)
C3 C4 H4 120.5
C5 C4 H4 120.5
C4 C5 C6 119.67(16)
C4 C5 H5 120.2
C6 C5 H5 120.2
C5 C6 C1 122.89(15)
C5 C6 Br1 117.92(13)
C1 C6 Br1 119.19(12)
O2 C7 C8 113.57(13)
O2 C7 H7A 108.9
C8 C7 H7A 108.9
O2 C7 H7B 108.9
C8 C7 H7B 108.9
H7A C7 H7B 107.7
N1 C8 C7 112.52(13)
N1 C8 H8A 109.1
C7 C8 H8A 109.1
N1 C8 H8B 109.1
C7 C8 H8B 109.1
H8A C8 H8B 107.8
C10 C9 N1 110.82(14)
C10 C9 H9A 109.5
N1 C9 H9A 109.5
C10 C9 H9B 109.5
N1 C9 H9B 109.5
H9A C9 H9B 108.1
O3 C10 C9 108.25(17)
O3 C10 H10A 110.0
C9 C10 H10A 110.0
O3 C10 H10B 110.0
C9 C10 H10B 110.0
H10A C10 H10B 108.4
C9 N1 C8 111.74(13)
C9 N1 H1A 109.6(10)
C8 N1 H1A 105.5(10)
C9 N1 H1B 114.2(12)
C8 N1 H1B 104.8(14)
H1A N1 H1B 110.6(16)
C7 O2 H2 111.9(16)
C10 O3 H3 109.5

loop_
_geom_bond_atom_site_label_1
_geom_bond_atom_site_label_2
_geom_bond_distance
C1 O1 1.3344(18)
C1 C6 1.403(2)
C1 C2 1.411(2)
C2 C3 1.379(2)
C2 H2A 0.9500
C3 C4 1.378(3)
C3 H3A 0.9500
C4 C5 1.383(3)
C4 H4 0.9500
C5 C6 1.388(2)
C5 H5 0.9500
C6 Br1 1.9041(15)
C7 O2 1.4204(19)
C7 C8 1.508(2)
C7 H7A 0.9900
C7 H7B 0.9900
C8 N1 1.505(2)
C8 H8A 0.9900
C8 H8B 0.9900
C9 C10 1.496(3)
C9 N1 1.496(2)
C9 H9A 0.9900
C9 H9B 0.9900
C10 O3 1.412(2)
C10 H10A 0.9900
C10 H10B 0.9900
N1 H1A 0.969(18)
N1 H1B 0.93(2)
O2 H2 0.83(2)
O3 H3 0.8400

loop_
_geom_hbond_atom_site_label_D
_geom_hbond_atom_site_label_H
_geom_hbond_atom_site_label_A
_geom_hbond_site_symmetry_A
_geom_hbond_distance_DH
_geom_hbond_distance_HA
_geom_hbond_distance_DA
_geom_hbond_angle_DHA
_geom_hbond_publ_flag
O2 H2 O1 . 0.83(2) 1.83(2) 2.6393(16) 165(2) yes
O3 H3 O2 1_455 0.84 1.87 2.7010(18) 171.0 yes
N1 H1A O1 2_656 0.969(18) 1.789(19) 2.738(2) 165.7(16) yes
N1 H1B O1 . 0.93(2) 1.91(2) 2.8259(19) 169(2) yes
O2 H2 Br1 . 0.83(2) 2.92(2) 3.3690(13) 115.6(18) no

loop_
_geom_torsion_atom_site_label_1
_geom_torsion_atom_site_label_2
_geom_torsion_atom_site_label_3
_geom_torsion_atom_site_label_4
_geom_torsion
O1 C1 C2 C3 -178.80(15)
C6 C1 C2 C3 0.6(2)
C1 C2 C3 C4 -0.5(3)
C2 C3 C4 C5 0.3(3)
C3 C4 C5 C6 -0.3(3)
C4 C5 C6 C1 0.4(3)
C4 C5 C6 Br1 179.38(13)
O1 C1 C6 C5 178.81(15)
C2 C1 C6 C5 -0.6(2)
O1 C1 C6 Br1 -0.1(2)
C2 C1 C6 Br1 -179.51(11)
O2 C7 C8 N1 82.70(18)
N1 C9 C10 O3 -59.0(2)
C10 C9 N1 C8 -160.34(16)
C7 C8 N1 C9 -170.68(14)

loop_
_cod_related_entry_id
_cod_related_entry_database
_cod_related_entry_code
1 ChemSpider 30658022
